data_7209169
loop_
_publ_author_name
'Liang, Li'
'Yang, Chengfeng'
'Ma, Yingzhao'
'Deng, Hong'

_publ_section_title
;
 In situ hydrothermal syntheses of five new cadmium(ii) coordination
 polymers based on 3-(1H-tetrazol-5-yl)benzoate ligand
;
_journal_issue 2
_journal_name_full CrystEngComm
_journal_page_first 365
_journal_paper_doi 10.1039/c2ce26720a
_journal_volume 15
_journal_year 2013
_chemical_formula_moiety 'C28 H20 Cd N8 O2'
_chemical_formula_sum 'C28 H20 Cd N8 O2'
_chemical_formula_weight 612.93
_chemical_name_systematic
;
?
;
_space_group_IT_number 61
_symmetry_cell_setting orthorhombic
_symmetry_space_group_name_Hall '-P 2ac 2ab'
_symmetry_space_group_name_H-M 'P b c a'
_atom_sites_solution_hydrogens geom
_atom_sites_solution_primary direct
_atom_sites_solution_secondary difmap
_audit_creation_method SHELXL-97
_cell_angle_alpha 90.00
_cell_angle_beta 90.00
_cell_angle_gamma 90.00
_cell_formula_units_Z 8
_cell_length_a 10.984(10)
_cell_length_b 17.667(16)
_cell_length_c 26.08(2)
_cell_measurement_reflns_used 4541
_cell_measurement_temperature 296(2)
_cell_measurement_theta_max 25.20
_cell_measurement_theta_min 2.31
_cell_volume 5061(8)
_computing_cell_refinement 'Apex2 (Bruker, 2005)'
_computing_data_collection 'Apex2 (Bruker, 2005)'
_computing_data_reduction 'Apex2 (Bruker, 2005)'
_computing_molecular_graphics 'SHELXTL 6.12'
_computing_publication_material 'SHELXTL 6.12'
_computing_structure_refinement 'SHELXTL 6.12'
_computing_structure_solution 'SHELXTL 6.12 (Bruker, 2000-2003)'
_diffrn_ambient_temperature 296(2)
_diffrn_measured_fraction_theta_full 0.999
_diffrn_measured_fraction_theta_max 0.999
_diffrn_measurement_device_type 'Bruker AXS SMART APEX CCD diffractometer'
_diffrn_measurement_method '\w scans'
_diffrn_radiation_monochromator graphite
_diffrn_radiation_source 'fine-focus sealed tube'
_diffrn_radiation_type MoK\a
_diffrn_radiation_wavelength 0.71073
_diffrn_reflns_av_R_equivalents 0.0418
_diffrn_reflns_av_sigmaI/netI 0.0322
_diffrn_reflns_limit_h_max 11
_diffrn_reflns_limit_h_min -13
_diffrn_reflns_limit_k_max 18
_diffrn_reflns_limit_k_min -21
_diffrn_reflns_limit_l_max 25
_diffrn_reflns_limit_l_min -31
_diffrn_reflns_number 24237
_diffrn_reflns_theta_full 25.20
_diffrn_reflns_theta_max 25.20
_diffrn_reflns_theta_min 2.31
_diffrn_standards_number 0
_exptl_absorpt_coefficient_mu 0.907
_exptl_absorpt_correction_T_max 0.8050
_exptl_absorpt_correction_T_min 0.7726
_exptl_absorpt_correction_type multi-scan
_exptl_absorpt_process_details 'Apex2 (Bruker, 2005)'
_exptl_crystal_colour colorless
_exptl_crystal_density_diffrn 1.609
_exptl_crystal_density_method 'not measured'
_exptl_crystal_description block
_exptl_crystal_F_000 2464
_exptl_crystal_size_max 0.30
_exptl_crystal_size_mid 0.28
_exptl_crystal_size_min 0.25
_refine_diff_density_max 0.431
_refine_diff_density_min -0.434
_refine_diff_density_rms 0.061
_refine_ls_extinction_method none
_refine_ls_goodness_of_fit_ref 1.031
_refine_ls_hydrogen_treatment constr
_refine_ls_matrix_type full
_refine_ls_number_parameters 352
_refine_ls_number_reflns 4541
_refine_ls_number_restraints 0
_refine_ls_restrained_S_all 1.031
_refine_ls_R_factor_all 0.0466
_refine_ls_R_factor_gt 0.0307
_refine_ls_shift/su_max 0.001
_refine_ls_shift/su_mean 0.000
_refine_ls_structure_factor_coef Fsqd
_refine_ls_weighting_details 'calc w=1/[\s^2^(Fo^2^)+(0.0228P)^2^+5.0919P] where P=(Fo^2^+2Fc^2^)/3'
_refine_ls_weighting_scheme calc
_refine_ls_wR_factor_gt 0.0655
_refine_ls_wR_factor_ref 0.0732
_reflns_number_gt 3426
_reflns_number_total 4541
_reflns_threshold_expression >2sigma(I)
_cod_data_source_file c2ce26720a.txt
_cod_data_source_block 2
_cod_database_code 7209169

loop_
_symmetry_equiv_pos_as_xyz
'x, y, z'
'-x+1/2, -y, z+1/2'
'x+1/2, -y+1/2, -z'
'-x, y+1/2, -z+1/2'
'-x, -y, -z'
'x-1/2, y, -z-1/2'
'-x-1/2, y-1/2, z'
'x, -y-1/2, z-1/2'

loop_
_atom_site_label
_atom_site_type_symbol
_atom_site_fract_x
_atom_site_fract_y
_atom_site_fract_z
_atom_site_U_iso_or_equiv
_atom_site_adp_type
_atom_site_occupancy
_atom_site_symmetry_multiplicity
_atom_site_calc_flag
_atom_site_refinement_flags
C1 C 0.5328(3) 0.5166(2) 0.25490(14) 0.0489(9) Uani 1 1 d .
H1 H 0.4651 0.5403 0.2407 0.059 Uiso 1 1 calc R
C2 C 0.5506(4) 0.5216(3) 0.30661(14) 0.0697(13) Uani 1 1 d .
H2 H 0.4965 0.5481 0.3274 0.084 Uiso 1 1 calc R
C3 C 0.6501(5) 0.4864(3) 0.32687(16) 0.0923(18) Uani 1 1 d .
H3 H 0.6652 0.4893 0.3619 0.111 Uiso 1 1 calc R
C4 C 0.7277(4) 0.4469(3) 0.29578(14) 0.0720(13) Uani 1 1 d .
H4 H 0.7954 0.4227 0.3095 0.086 Uiso 1 1 calc R
C5 C 0.7046(3) 0.44328(19) 0.24385(12) 0.0393(8) Uani 1 1 d .
C6 C 0.7850(3) 0.40152(19) 0.20841(13) 0.0413(8) Uani 1 1 d .
C7 C 0.8756(4) 0.3530(2) 0.22572(15) 0.0612(11) Uani 1 1 d .
H7 H 0.8883 0.3465 0.2607 0.073 Uiso 1 1 calc R
C8 C 0.9462(4) 0.3148(3) 0.19094(17) 0.0745(13) Uani 1 1 d .
H8 H 1.0058 0.2814 0.2023 0.089 Uiso 1 1 calc R
C9 C 0.9290(4) 0.3259(3) 0.13964(17) 0.0687(12) Uani 1 1 d .
H9 H 0.9771 0.3013 0.1155 0.082 Uiso 1 1 calc R
C10 C 0.8373(4) 0.3753(2) 0.12494(14) 0.0555(10) Uani 1 1 d .
H10 H 0.8239 0.3825 0.0901 0.067 Uiso 1 1 calc R
C11 C 0.7573(4) 0.6350(2) 0.20215(14) 0.0543(10) Uani 1 1 d .
H11 H 0.7120 0.6141 0.2287 0.065 Uiso 1 1 calc R
C12 C 0.8257(4) 0.6977(2) 0.21258(16) 0.0621(11) Uani 1 1 d .
H12 H 0.8286 0.7177 0.2455 0.075 Uiso 1 1 calc R
C13 C 0.8891(4) 0.7301(3) 0.17389(17) 0.0739(13) Uani 1 1 d .
H13 H 0.9344 0.7738 0.1795 0.089 Uiso 1 1 calc R
C14 C 0.8854(4) 0.6970(2) 0.12592(16) 0.0695(13) Uani 1 1 d .
H14 H 0.9284 0.7185 0.0989 0.083 Uiso 1 1 calc R
C15 C 0.8177(3) 0.63213(19) 0.11817(13) 0.0433(8) Uani 1 1 d .
C16 C 0.8135(3) 0.59345(19) 0.06764(13) 0.0446(8) Uani 1 1 d .
C17 C 0.8962(4) 0.6099(3) 0.02909(16) 0.0703(12) Uani 1 1 d .
H17 H 0.9586 0.6444 0.0347 0.084 Uiso 1 1 calc R
C18 C 0.8845(4) 0.5744(3) -0.01749(18) 0.0874(16) Uani 1 1 d .
H18 H 0.9402 0.5840 -0.0435 0.105 Uiso 1 1 calc R
C19 C 0.7913(4) 0.5251(3) -0.02538(15) 0.0742(14) Uani 1 1 d .
H19 H 0.7810 0.5017 -0.0570 0.089 Uiso 1 1 calc R
C20 C 0.7131(4) 0.5107(2) 0.01433(13) 0.0529(10) Uani 1 1 d .
H20 H 0.6493 0.4770 0.0089 0.064 Uiso 1 1 calc R
C21 C 0.4695(3) 0.37566(17) 0.09498(12) 0.0349(7) Uani 1 1 d .
C22 C 0.3937(3) 0.31662(17) 0.06793(11) 0.0319(7) Uani 1 1 d .
C23 C 0.4024(3) 0.30700(18) 0.01534(12) 0.0390(8) Uani 1 1 d .
H23 H 0.4554 0.3367 -0.0039 0.047 Uiso 1 1 calc R
C24 C 0.3312(3) 0.25256(19) -0.00823(12) 0.0465(9) Uani 1 1 d .
H24 H 0.3356 0.2465 -0.0436 0.056 Uiso 1 1 calc R
C25 C 0.2537(3) 0.20705(19) 0.01978(12) 0.0426(8) Uani 1 1 d .
H25 H 0.2068 0.1706 0.0033 0.051 Uiso 1 1 calc R
C26 C 0.2459(3) 0.21575(17) 0.07254(11) 0.0343(7) Uani 1 1 d .
C27 C 0.3153(3) 0.27167(17) 0.09578(11) 0.0336(7) Uani 1 1 d .
H27 H 0.3087 0.2790 0.1310 0.040 Uiso 1 1 calc R
C28 C 0.1656(3) 0.16817(17) 0.10413(12) 0.0342(7) Uani 1 1 d .
Cd1 Cd 0.607888(19) 0.496094(12) 0.132039(8) 0.03028(8) Uani 1 1 d .
N1 N 0.6087(2) 0.47908(15) 0.22360(10) 0.0379(6) Uani 1 1 d .
N2 N 0.7674(2) 0.41275(15) 0.15787(10) 0.0403(7) Uani 1 1 d .
N3 N 0.7513(3) 0.60180(15) 0.15607(10) 0.0414(7) Uani 1 1 d .
N4 N 0.7242(2) 0.54270(15) 0.06025(10) 0.0397(6) Uani 1 1 d .
N5 N 0.0984(2) 0.11083(16) 0.08690(10) 0.0449(7) Uani 1 1 d .
N6 N 0.0411(2) 0.08518(15) 0.12835(10) 0.0417(7) Uani 1 1 d .
N7 N 0.0727(3) 0.12534(19) 0.16868(12) 0.0623(9) Uani 1 1 d .
N8 N 0.1511(3) 0.17818(18) 0.15422(11) 0.0588(9) Uani 1 1 d .
O1 O 0.5491(2) 0.40969(15) 0.06953(9) 0.0587(7) Uani 1 1 d .
O2 O 0.4521(2) 0.38810(14) 0.14114(9) 0.0508(6) Uani 1 1 d .

loop_
_atom_site_aniso_label
_atom_site_aniso_U_11
_atom_site_aniso_U_22
_atom_site_aniso_U_33
_atom_site_aniso_U_23
_atom_site_aniso_U_13
_atom_site_aniso_U_12
C1 0.041(2) 0.062(3) 0.044(2) 0.0057(18) 0.0039(17) 0.0032(17)
C2 0.067(3) 0.108(4) 0.035(2) -0.004(2) 0.008(2) 0.014(3)
C3 0.092(4) 0.157(5) 0.028(2) -0.004(3) -0.005(2) 0.034(4)
C4 0.061(3) 0.116(4) 0.039(2) 0.009(2) -0.009(2) 0.022(3)
C5 0.0380(19) 0.047(2) 0.0334(18) 0.0059(15) -0.0054(15) -0.0027(15)
C6 0.0403(19) 0.0363(19) 0.047(2) 0.0042(15) -0.0098(16) -0.0014(15)
C7 0.066(3) 0.063(3) 0.055(2) 0.003(2) -0.018(2) 0.018(2)
C8 0.076(3) 0.075(3) 0.073(3) -0.007(2) -0.024(3) 0.037(3)
C9 0.059(3) 0.073(3) 0.074(3) -0.017(2) -0.009(2) 0.029(2)
C10 0.057(2) 0.060(2) 0.050(2) -0.0094(18) -0.0076(19) 0.016(2)
C11 0.064(3) 0.049(2) 0.050(2) 0.0013(17) -0.003(2) -0.006(2)
C12 0.080(3) 0.049(2) 0.057(2) 0.0000(19) -0.014(2) -0.017(2)
C13 0.090(3) 0.061(3) 0.071(3) 0.005(2) -0.021(3) -0.038(3)
C14 0.076(3) 0.066(3) 0.066(3) 0.016(2) -0.008(2) -0.038(2)
C15 0.041(2) 0.043(2) 0.046(2) 0.0092(15) -0.0083(16) -0.0087(16)
C16 0.0394(19) 0.043(2) 0.051(2) 0.0131(16) 0.0050(16) -0.0030(16)
C17 0.063(3) 0.080(3) 0.068(3) 0.002(2) 0.020(2) -0.025(2)
C18 0.085(3) 0.108(4) 0.069(3) 0.001(3) 0.045(3) -0.031(3)
C19 0.101(4) 0.079(3) 0.043(2) -0.005(2) 0.031(2) -0.017(3)
C20 0.070(3) 0.048(2) 0.041(2) 0.0028(17) 0.0073(18) -0.0083(19)
C21 0.0344(18) 0.0287(17) 0.0415(19) 0.0007(14) -0.0038(15) 0.0003(14)
C22 0.0314(16) 0.0296(16) 0.0346(17) 0.0009(13) 0.0017(14) -0.0013(14)
C23 0.042(2) 0.0398(19) 0.0351(18) 0.0041(14) 0.0055(15) -0.0046(15)
C24 0.059(2) 0.049(2) 0.0318(18) -0.0058(15) 0.0019(16) -0.0108(19)
C25 0.047(2) 0.040(2) 0.0407(19) -0.0049(15) -0.0053(17) -0.0113(16)
C26 0.0344(17) 0.0302(16) 0.0384(18) 0.0010(13) 0.0021(15) -0.0031(14)
C27 0.0371(18) 0.0349(17) 0.0287(16) -0.0020(13) 0.0008(14) -0.0002(14)
C28 0.0320(17) 0.0332(18) 0.0375(18) -0.0012(14) -0.0001(14) -0.0037(14)
Cd1 0.03029(13) 0.03071(13) 0.02984(13) 0.00184(9) -0.00052(9) 0.00045(10)
N1 0.0389(15) 0.0390(16) 0.0358(15) 0.0067(11) -0.0017(13) -0.0019(13)
N2 0.0415(16) 0.0380(16) 0.0414(16) -0.0036(12) -0.0030(13) 0.0054(13)
N3 0.0425(16) 0.0386(16) 0.0431(16) 0.0028(13) -0.0001(14) -0.0062(13)
N4 0.0444(16) 0.0400(16) 0.0346(15) 0.0053(12) 0.0027(12) -0.0043(13)
N5 0.0479(18) 0.0444(17) 0.0425(17) -0.0014(13) 0.0061(14) -0.0182(14)
N6 0.0394(16) 0.0400(16) 0.0457(17) 0.0015(13) 0.0047(13) -0.0069(13)
N7 0.079(2) 0.065(2) 0.0433(19) -0.0023(16) 0.0111(17) -0.0349(19)
N8 0.076(2) 0.060(2) 0.0404(18) -0.0079(15) 0.0113(16) -0.0322(18)
O1 0.0662(17) 0.0667(18) 0.0432(14) 0.0006(12) 0.0019(13) -0.0375(15)
O2 0.0486(15) 0.0602(16) 0.0435(15) -0.0191(12) 0.0081(12) -0.0141(13)

loop_
_atom_type_symbol
_atom_type_description
_atom_type_scat_dispersion_real
_atom_type_scat_dispersion_imag
_atom_type_scat_source
C C 0.0033 0.0016 'International Tables Vol C Tables 4.2.6.8 and 6.1.1.4'
H H 0.0000 0.0000 'International Tables Vol C Tables 4.2.6.8 and 6.1.1.4'
Cd Cd -0.8075 1.2024 'International Tables Vol C Tables 4.2.6.8 and 6.1.1.4'
N N 0.0061 0.0033 'International Tables Vol C Tables 4.2.6.8 and 6.1.1.4'
O O 0.0106 0.0060 'International Tables Vol C Tables 4.2.6.8 and 6.1.1.4'

loop_
_geom_angle_atom_site_label_1
_geom_angle_atom_site_label_2
_geom_angle_atom_site_label_3
_geom_angle
_geom_angle_site_symmetry_1
_geom_angle_site_symmetry_3
N1 C1 C2 122.9(3) . .
N1 C1 H1 118.5 . .
C2 C1 H1 118.5 . .
C1 C2 C3 117.9(4) . .
C1 C2 H2 121.1 . .
C3 C2 H2 121.1 . .
C2 C3 C4 120.2(4) . .
C2 C3 H3 119.9 . .
C4 C3 H3 119.9 . .
C3 C4 C5 119.4(4) . .
C3 C4 H4 120.3 . .
C5 C4 H4 120.3 . .
N1 C5 C4 120.7(3) . .
N1 C5 C6 117.4(3) . .
C4 C5 C6 121.9(3) . .
N2 C6 C7 120.8(3) . .
N2 C6 C5 116.9(3) . .
C7 C6 C5 122.3(3) . .
C8 C7 C6 119.6(4) . .
C8 C7 H7 120.2 . .
C6 C7 H7 120.2 . .
C9 C8 C7 120.0(4) . .
C9 C8 H8 120.0 . .
C7 C8 H8 120.0 . .
C8 C9 C10 117.5(4) . .
C8 C9 H9 121.2 . .
C10 C9 H9 121.2 . .
N2 C10 C9 123.7(4) . .
N2 C10 H10 118.2 . .
C9 C10 H10 118.2 . .
N3 C11 C12 124.1(4) . .
N3 C11 H11 117.9 . .
C12 C11 H11 117.9 . .
C13 C12 C11 118.5(4) . .
C13 C12 H12 120.7 . .
C11 C12 H12 120.7 . .
C12 C13 C14 118.8(4) . .
C12 C13 H13 120.6 . .
C14 C13 H13 120.6 . .
C15 C14 C13 120.0(4) . .
C15 C14 H14 120.0 . .
C13 C14 H14 120.0 . .
N3 C15 C14 121.1(3) . .
N3 C15 C16 117.0(3) . .
C14 C15 C16 121.9(3) . .
N4 C16 C17 120.9(3) . .
N4 C16 C15 117.2(3) . .
C17 C16 C15 121.9(3) . .
C18 C17 C16 119.1(4) . .
C18 C17 H17 120.5 . .
C16 C17 H17 120.5 . .
C19 C18 C17 119.8(4) . .
C19 C18 H18 120.1 . .
C17 C18 H18 120.1 . .
C18 C19 C20 118.5(4) . .
C18 C19 H19 120.8 . .
C20 C19 H19 120.8 . .
N4 C20 C19 123.0(4) . .
N4 C20 H20 118.5 . .
C19 C20 H20 118.5 . .
O2 C21 O1 122.6(3) . .
O2 C21 C22 119.4(3) . .
O1 C21 C22 118.0(3) . .
C27 C22 C23 119.6(3) . .
C27 C22 C21 119.8(3) . .
C23 C22 C21 120.6(3) . .
C22 C23 C24 119.1(3) . .
C22 C23 H23 120.5 . .
C24 C23 H23 120.5 . .
C25 C24 C23 121.2(3) . .
C25 C24 H24 119.4 . .
C23 C24 H24 119.4 . .
C24 C25 C26 119.9(3) . .
C24 C25 H25 120.1 . .
C26 C25 H25 120.1 . .
C27 C26 C25 118.6(3) . .
C27 C26 C28 119.5(3) . .
C25 C26 C28 122.0(3) . .
C22 C27 C26 121.6(3) . .
C22 C27 H27 119.2 . .
C26 C27 H27 119.2 . .
N8 C28 N5 111.5(3) . .
N8 C28 C26 123.2(3) . .
N5 C28 C26 125.3(3) . .
N6 Cd1 O1 103.00(11) 7_665 .
N6 Cd1 N2 165.52(9) 7_665 .
O1 Cd1 N2 89.82(11) . .
N6 Cd1 N1 97.53(9) 7_665 .
O1 Cd1 N1 127.93(9) . .
N2 Cd1 N1 68.90(9) . .
N6 Cd1 N4 96.44(11) 7_665 .
O1 Cd1 N4 80.04(10) . .
N2 Cd1 N4 92.35(10) . .
N1 Cd1 N4 144.19(9) . .
N6 Cd1 N3 86.99(12) 7_665 .
O1 Cd1 N3 146.50(9) . .
N2 Cd1 N3 85.88(11) . .
N1 Cd1 N3 81.01(9) . .
N4 Cd1 N3 66.99(10) . .
N6 Cd1 O2 92.20(12) 7_665 .
O1 Cd1 O2 52.64(8) . .
N2 Cd1 O2 90.27(11) . .
N1 Cd1 O2 79.54(8) . .
N4 Cd1 O2 132.60(8) . .
N3 Cd1 O2 160.25(8) . .
C5 N1 C1 118.9(3) . .
C5 N1 Cd1 117.0(2) . .
C1 N1 Cd1 122.6(2) . .
C10 N2 C6 118.4(3) . .
C10 N2 Cd1 123.3(2) . .
C6 N2 Cd1 118.2(2) . .
C11 N3 C15 117.4(3) . .
C11 N3 Cd1 125.3(2) . .
C15 N3 Cd1 116.9(2) . .
C20 N4 C16 118.7(3) . .
C20 N4 Cd1 120.3(2) . .
C16 N4 Cd1 120.2(2) . .
C28 N5 N6 104.3(3) . .
N7 N6 N5 110.0(3) . .
N7 N6 Cd1 122.0(2) . 7_655
N5 N6 Cd1 127.7(2) . 7_655
N6 N7 N8 108.9(3) . .
N7 N8 C28 105.3(3) . .
C21 O1 Cd1 97.9(2) . .
C21 O2 Cd1 86.49(19) . .

loop_
_geom_bond_atom_site_label_1
_geom_bond_atom_site_label_2
_geom_bond_distance
_geom_bond_site_symmetry_2
C1 N1 1.342(4) .
C1 C2 1.366(5) .
C1 H1 0.9300 .
C2 C3 1.364(6) .
C2 H2 0.9300 .
C3 C4 1.368(6) .
C3 H3 0.9300 .
C4 C5 1.380(5) .
C4 H4 0.9300 .
C5 N1 1.337(4) .
C5 C6 1.476(5) .
C6 N2 1.347(4) .
C6 C7 1.389(5) .
C7 C8 1.371(6) .
C7 H7 0.9300 .
C8 C9 1.365(6) .
C8 H8 0.9300 .
C9 C10 1.386(5) .
C9 H9 0.9300 .
C10 N2 1.329(4) .
C10 H10 0.9300 .
C11 N3 1.339(4) .
C11 C12 1.366(5) .
C11 H11 0.9300 .
C12 C13 1.353(6) .
C12 H12 0.9300 .
C13 C14 1.381(6) .
C13 H13 0.9300 .
C14 C15 1.381(5) .
C14 H14 0.9300 .
C15 N3 1.340(4) .
C15 C16 1.485(5) .
C16 N4 1.343(4) .
C16 C17 1.385(5) .
C17 C18 1.373(6) .
C17 H17 0.9300 .
C18 C19 1.360(6) .
C18 H18 0.9300 .
C19 C20 1.370(5) .
C19 H19 0.9300 .
C20 N4 1.330(4) .
C20 H20 0.9300 .
C21 O2 1.239(4) .
C21 O1 1.251(4) .
C21 C22 1.510(4) .
C22 C27 1.378(4) .
C22 C23 1.385(4) .
C23 C24 1.384(4) .
C23 H23 0.9300 .
C24 C25 1.380(5) .
C24 H24 0.9300 .
C25 C26 1.387(4) .
C25 H25 0.9300 .
C26 C27 1.387(4) .
C26 C28 1.471(4) .
C27 H27 0.9300 .
C28 N8 1.328(4) .
C28 N5 1.332(4) .
Cd1 N6 2.272(3) 7_665
Cd1 O1 2.325(3) .
Cd1 N2 2.385(3) .
Cd1 N1 2.407(3) .
Cd1 N4 2.412(3) .
Cd1 N3 2.522(3) .
Cd1 O2 2.574(3) .
N5 N6 1.330(4) .
N6 N7 1.315(4) .
N6 Cd1 2.272(3) 7_655
N7 N8 1.325(4) .
